data_7131626
loop_
_publ_author_name
'Dhara, Hirendra Nath'
'Rakshit, Amitava'
'Barik, Dinabandhu'
'Ghosh, Koustuv'
'Patel, Bhisma K.'

_publ_section_title
;
 Visible-light driven electron-donor-acceptor (EDA) complex-initiated
 synthesis of thio-functionalized pyridines.
;
_journal_issue 51
_journal_name_full 'Chemical communications (Cambridge, England)'
_journal_page_first 7990
_journal_page_last 7993
_journal_paper_doi 10.1039/d3cc01678a
_journal_volume 59
_journal_year 2023
_chemical_formula_sum 'C25 H18 N2 O S'
_chemical_formula_weight 394.47
_space_group_crystal_system orthorhombic
_space_group_IT_number 61
_space_group_name_Hall '-P 2ac 2ab'
_space_group_name_H-M_alt 'P b c a'
_atom_sites_solution_hydrogens geom
_audit_creation_method SHELXL-2019/1
_audit_update_record
;
2023-03-29 deposited with the CCDC.	2023-05-12 downloaded from the CCDC.
;
_cell_angle_alpha 90
_cell_angle_beta 90
_cell_angle_gamma 90
_cell_formula_units_Z 8
_cell_length_a 8.3336(4)
_cell_length_b 18.5187(9)
_cell_length_c 26.3322(12)
_cell_measurement_reflns_used 9990
_cell_measurement_temperature 298(2)
_cell_measurement_theta_max 25.67
_cell_measurement_theta_min 2.33
_cell_volume 4063.8(3)
_computing_structure_refinement 'SHELXL-2019/1 (Sheldrick, 2019)'
_diffrn_ambient_temperature 298(2)
_diffrn_measured_fraction_theta_full 0.997
_diffrn_measured_fraction_theta_max 0.997
_diffrn_measurement_device_type 'Bruker APEX-II CCD'
_diffrn_measurement_method '\f and \w scans'
_diffrn_radiation_type MoK\a
_diffrn_radiation_wavelength 0.71073
_diffrn_reflns_av_R_equivalents 0.0370
_diffrn_reflns_av_unetI/netI 0.0132
_diffrn_reflns_Laue_measured_fraction_full 0.997
_diffrn_reflns_Laue_measured_fraction_max 0.997
_diffrn_reflns_limit_h_max 9
_diffrn_reflns_limit_h_min -9
_diffrn_reflns_limit_k_max 22
_diffrn_reflns_limit_k_min -22
_diffrn_reflns_limit_l_max 31
_diffrn_reflns_limit_l_min -31
_diffrn_reflns_number 84726
_diffrn_reflns_point_group_measured_fraction_full 0.997
_diffrn_reflns_point_group_measured_fraction_max 0.997
_diffrn_reflns_theta_full 24.999
_diffrn_reflns_theta_max 24.999
_diffrn_reflns_theta_min 2.199
_exptl_absorpt_coefficient_mu 0.178
_exptl_absorpt_correction_type none
_exptl_crystal_colour Colorless
_exptl_crystal_density_diffrn 1.290
_exptl_crystal_description Block
_exptl_crystal_F_000 1648
_refine_diff_density_max 0.337
_refine_diff_density_min -0.407
_refine_diff_density_rms 0.134
_refine_ls_extinction_method none
_refine_ls_goodness_of_fit_ref 1.101
_refine_ls_hydrogen_treatment constr
_refine_ls_matrix_type full
_refine_ls_number_parameters 263
_refine_ls_number_reflns 3558
_refine_ls_number_restraints 0
_refine_ls_restrained_S_all 1.101
_refine_ls_R_factor_all 0.0659
_refine_ls_R_factor_gt 0.0517
_refine_ls_shift/su_max 0.000
_refine_ls_shift/su_mean 0.000
_refine_ls_structure_factor_coef Fsqd
_refine_ls_weighting_details 'w=1/[\s^2^(Fo^2^)+(0.0957P)^2^+1.5157P] where P=(Fo^2^+2Fc^2^)/3'
_refine_ls_weighting_scheme calc
_refine_ls_wR_factor_gt 0.1493
_refine_ls_wR_factor_ref 0.1740
_reflns_Friedel_coverage 0.000
_reflns_number_gt 2882
_reflns_number_total 3558
_reflns_threshold_expression 'I > 2\s(I)'
_cod_data_source_file d3cc01678a2.cif
_cod_data_source_block HD4OMETPY_0m_a
_cod_depositor_comments 'Adding full bibliography for 7131626.cif.'
_cod_database_code 7131626
_shelx_shelxl_version_number 2019/1
_shelx_space_group_comment
;
The symmetry employed for this shelxl refinement is uniquely defined
by the following loop, which should always be used as a source of
symmetry information in preference to the above space-group names.
They are only intended as comments.
;

loop_
_space_group_symop_operation_xyz
'x, y, z'
'-x+1/2, -y, z+1/2'
'-x, y+1/2, -z+1/2'
'x+1/2, -y+1/2, -z'
'-x, -y, -z'
'x-1/2, y, -z-1/2'
'x, -y-1/2, z-1/2'
'-x-1/2, y-1/2, z'

loop_
_atom_site_label
_atom_site_type_symbol
_atom_site_fract_x
_atom_site_fract_y
_atom_site_fract_z
_atom_site_U_iso_or_equiv
_atom_site_adp_type
_atom_site_occupancy
_atom_site_site_symmetry_order
_atom_site_calc_flag
_atom_site_refinement_flags_posn
_atom_site_refinement_flags_adp
_atom_site_refinement_flags_occupancy
_atom_site_disorder_assembly
_atom_site_disorder_group
S1 S 0.28859(9) 0.27750(4) 0.51364(2) 0.0703(3) Uani 1 1 d . . . . .
N1 N 0.5181(2) 0.37407(10) 0.49358(6) 0.0517(5) Uani 1 1 d . . . . .
O1 O 0.2648(3) 0.31221(12) 0.29089(7) 0.0799(6) Uani 1 1 d . . . . .
C2 C 0.4625(3) 0.35599(12) 0.58220(8) 0.0491(5) Uani 1 1 d . . . . .
C3 C 0.5815(3) 0.40565(11) 0.59595(8) 0.0467(5) Uani 1 1 d . . . . .
N2 N 0.2807(3) 0.29106(16) 0.64671(9) 0.0822(8) Uani 1 1 d . . . . .
C1 C 0.4377(3) 0.34194(12) 0.53029(8) 0.0512(5) Uani 1 1 d . . . . .
C5 C 0.6310(3) 0.42276(12) 0.50630(8) 0.0473(5) Uani 1 1 d . . . . .
C19 C 0.1575(3) 0.32227(14) 0.42348(9) 0.0596(6) Uani 1 1 d . . . . .
H19 H 0.074270 0.341150 0.442908 0.071 Uiso 1 1 calc R U . . .
C18 C 0.2831(3) 0.28671(13) 0.44701(10) 0.0573(6) Uani 1 1 d . . . . .
C4 C 0.6646(3) 0.43908(12) 0.55666(8) 0.0513(5) Uani 1 1 d . . . . .
H4 H 0.743796 0.472807 0.564209 0.062 Uiso 1 1 calc R U . . .
C25 C 0.3629(3) 0.32025(14) 0.61894(9) 0.0589(6) Uani 1 1 d . . . . .
C11 C 0.8142(3) 0.51648(15) 0.46952(10) 0.0613(6) Uani 1 1 d . . . . .
H11 H 0.821585 0.538209 0.501280 0.074 Uiso 1 1 calc R U . . .
C12 C 0.6260(3) 0.42187(12) 0.64936(8) 0.0505(5) Uani 1 1 d . . . . .
C20 C 0.1549(3) 0.32989(13) 0.37145(10) 0.0621(6) Uani 1 1 d . . . . .
H20 H 0.069504 0.353479 0.355922 0.074 Uiso 1 1 calc R U . . .
C6 C 0.7204(3) 0.45545(13) 0.46339(9) 0.0518(6) Uani 1 1 d . . . . .
C23 C 0.4032(3) 0.25829(16) 0.41712(10) 0.0714(7) Uani 1 1 d . . . . .
H23 H 0.486506 0.232952 0.432426 0.086 Uiso 1 1 calc R U . . .
C13 C 0.6372(3) 0.36774(14) 0.68538(9) 0.0629(6) Uani 1 1 d . . . . .
H13 H 0.606937 0.320925 0.676934 0.075 Uiso 1 1 calc R U . . .
C10 C 0.8975(3) 0.54555(17) 0.42871(12) 0.0740(8) Uani 1 1 d . . . . .
H10 H 0.960391 0.586510 0.433295 0.089 Uiso 1 1 calc R U . . .
C21 C 0.2786(3) 0.30267(14) 0.34221(9) 0.0599(6) Uani 1 1 d . . . . .
C22 C 0.4029(3) 0.26649(16) 0.36512(10) 0.0719(8) Uani 1 1 d . . . . .
H22 H 0.486163 0.247676 0.345694 0.086 Uiso 1 1 calc R U . . .
C8 C 0.7949(4) 0.45389(19) 0.37494(11) 0.0812(9) Uani 1 1 d . . . . .
H8 H 0.788124 0.432619 0.343016 0.097 Uiso 1 1 calc R U . . .
C7 C 0.7114(3) 0.42428(16) 0.41531(9) 0.0682(7) Uani 1 1 d . . . . .
H7 H 0.648893 0.383289 0.410312 0.082 Uiso 1 1 calc R U . . .
C9 C 0.8874(3) 0.51412(19) 0.38157(12) 0.0813(9) Uani 1 1 d . . . . .
H9 H 0.943170 0.533749 0.354275 0.098 Uiso 1 1 calc R U . . .
C17 C 0.6682(4) 0.49135(15) 0.66360(10) 0.0697(7) Uani 1 1 d . . . . .
H17 H 0.657770 0.529023 0.640479 0.084 Uiso 1 1 calc R U . . .
C14 C 0.6930(4) 0.38235(17) 0.73387(10) 0.0792(8) Uani 1 1 d . . . . .
H14 H 0.698582 0.345545 0.757833 0.095 Uiso 1 1 calc R U . . .
C15 C 0.7396(4) 0.45038(18) 0.74649(11) 0.0852(9) Uani 1 1 d . . . . .
H15 H 0.780758 0.459654 0.778662 0.102 Uiso 1 1 calc R U . . .
C16 C 0.7259(4) 0.50521(18) 0.71197(11) 0.0856(9) Uani 1 1 d . . . . .
H16 H 0.755416 0.551918 0.720984 0.103 Uiso 1 1 calc R U . . .
C24 C 0.4027(5) 0.2984(2) 0.26048(12) 0.1124(12) Uani 1 1 d . . . . .
H24A H 0.489985 0.328123 0.271863 0.169 Uiso 1 1 calc R U . . .
H24B H 0.378974 0.309359 0.225647 0.169 Uiso 1 1 calc R U . . .
H24C H 0.432096 0.248473 0.263439 0.169 Uiso 1 1 calc R U . . .

loop_
_atom_site_aniso_label
_atom_site_aniso_U_11
_atom_site_aniso_U_22
_atom_site_aniso_U_33
_atom_site_aniso_U_23
_atom_site_aniso_U_13
_atom_site_aniso_U_12
S1 0.0684(5) 0.0885(5) 0.0538(4) -0.0005(3) -0.0056(3) -0.0257(4)
N1 0.0469(10) 0.0645(11) 0.0438(10) -0.0012(8) -0.0007(8) -0.0016(9)
O1 0.0909(14) 0.0952(14) 0.0535(11) -0.0077(9) -0.0013(10) 0.0049(11)
C2 0.0455(12) 0.0596(12) 0.0422(11) 0.0016(9) 0.0001(9) 0.0026(10)
C3 0.0458(12) 0.0528(11) 0.0417(11) -0.0025(9) 0.0008(9) 0.0054(9)
N2 0.0771(16) 0.114(2) 0.0552(13) 0.0129(13) 0.0019(12) -0.0274(14)
C1 0.0471(12) 0.0616(13) 0.0451(11) 0.0000(10) -0.0016(9) -0.0010(10)
C5 0.0398(11) 0.0576(12) 0.0446(11) 0.0018(9) 0.0007(9) 0.0052(9)
C19 0.0488(13) 0.0685(15) 0.0614(15) -0.0110(11) 0.0030(11) -0.0019(11)
C18 0.0501(13) 0.0655(14) 0.0562(14) -0.0095(11) -0.0060(10) -0.0076(11)
C4 0.0476(12) 0.0593(13) 0.0469(12) -0.0023(10) -0.0010(10) -0.0035(10)
C25 0.0553(14) 0.0752(16) 0.0461(12) 0.0013(11) -0.0030(11) -0.0078(12)
C11 0.0494(13) 0.0762(16) 0.0584(14) 0.0105(12) 0.0030(11) 0.0015(12)
C12 0.0512(12) 0.0586(13) 0.0416(11) -0.0055(10) 0.0009(9) 0.0051(10)
C20 0.0566(14) 0.0663(15) 0.0634(15) -0.0049(12) -0.0061(12) 0.0090(12)
C6 0.0416(11) 0.0654(14) 0.0483(13) 0.0075(10) 0.0031(9) 0.0087(10)
C23 0.0578(15) 0.0881(18) 0.0684(16) -0.0186(14) -0.0181(12) 0.0177(14)
C13 0.0773(17) 0.0613(14) 0.0499(13) -0.0028(11) -0.0088(12) 0.0057(12)
C10 0.0544(15) 0.0852(19) 0.082(2) 0.0246(15) 0.0046(13) -0.0003(13)
C21 0.0617(15) 0.0651(14) 0.0529(14) -0.0117(11) -0.0034(11) -0.0030(12)
C22 0.0568(15) 0.0930(19) 0.0658(16) -0.0273(14) -0.0065(12) 0.0153(14)
C8 0.090(2) 0.102(2) 0.0517(15) 0.0076(14) 0.0195(14) 0.0086(18)
C7 0.0763(18) 0.0806(17) 0.0477(13) 0.0029(12) 0.0077(12) 0.0024(14)
C9 0.0637(17) 0.110(2) 0.0702(19) 0.0304(17) 0.0207(14) 0.0145(17)
C17 0.0899(19) 0.0635(15) 0.0556(14) -0.0052(12) 0.0016(14) -0.0060(14)
C14 0.102(2) 0.0855(19) 0.0500(14) 0.0032(13) -0.0144(14) 0.0026(16)
C15 0.103(2) 0.104(2) 0.0488(15) -0.0179(16) -0.0105(15) -0.0085(19)
C16 0.119(3) 0.0762(18) 0.0618(17) -0.0227(15) -0.0027(17) -0.0141(17)
C24 0.117(3) 0.154(3) 0.0660(19) -0.020(2) 0.023(2) 0.002(3)

loop_
_atom_type_symbol
_atom_type_description
_atom_type_scat_dispersion_real
_atom_type_scat_dispersion_imag
_atom_type_scat_source
C C 0.0033 0.0016 'International Tables Vol C Tables 4.2.6.8 and 6.1.1.4'
H H 0.0000 0.0000 'International Tables Vol C Tables 4.2.6.8 and 6.1.1.4'
N N 0.0061 0.0033 'International Tables Vol C Tables 4.2.6.8 and 6.1.1.4'
O O 0.0106 0.0060 'International Tables Vol C Tables 4.2.6.8 and 6.1.1.4'
S S 0.1246 0.1234 'International Tables Vol C Tables 4.2.6.8 and 6.1.1.4'

loop_
_geom_angle_atom_site_label_1
_geom_angle_atom_site_label_2
_geom_angle_atom_site_label_3
_geom_angle
_geom_angle_site_symmetry_1
_geom_angle_site_symmetry_3
_geom_angle_publ_flag
C18 S1 C1 101.46(11) . . ?
C1 N1 C5 118.40(19) . . ?
C21 O1 C24 117.7(2) . . ?
C3 C2 C1 118.48(19) . . ?
C3 C2 C25 122.53(19) . . ?
C1 C2 C25 119.0(2) . . ?
C4 C3 C2 116.93(19) . . ?
C4 C3 C12 119.3(2) . . ?
C2 C3 C12 123.70(19) . . ?
N1 C1 C2 123.7(2) . . ?
N1 C1 S1 118.53(16) . . ?
C2 C1 S1 117.81(17) . . ?
N1 C5 C4 121.6(2) . . ?
N1 C5 C6 115.78(19) . . ?
C4 C5 C6 122.5(2) . . ?
C20 C19 C18 120.4(2) . . ?
C23 C18 C19 118.4(2) . . ?
C23 C18 S1 120.8(2) . . ?
C19 C18 S1 120.77(19) . . ?
C3 C4 C5 120.9(2) . . ?
N2 C25 C2 177.6(3) . . ?
C6 C11 C10 120.6(3) . . ?
C17 C12 C13 118.0(2) . . ?
C17 C12 C3 120.5(2) . . ?
C13 C12 C3 121.3(2) . . ?
C19 C20 C21 120.4(2) . . ?
C11 C6 C7 118.3(2) . . ?
C11 C6 C5 121.9(2) . . ?
C7 C6 C5 119.8(2) . . ?
C22 C23 C18 121.6(2) . . ?
C14 C13 C12 120.9(2) . . ?
C9 C10 C11 120.3(3) . . ?
O1 C21 C22 124.1(2) . . ?
O1 C21 C20 116.2(2) . . ?
C22 C21 C20 119.7(2) . . ?
C21 C22 C23 119.5(2) . . ?
C9 C8 C7 120.6(3) . . ?
C8 C7 C6 120.5(3) . . ?
C8 C9 C10 119.7(3) . . ?
C12 C17 C16 120.6(3) . . ?
C15 C14 C13 120.1(3) . . ?
C14 C15 C16 120.1(3) . . ?
C15 C16 C17 120.2(3) . . ?

loop_
_geom_bond_atom_site_label_1
_geom_bond_atom_site_label_2
_geom_bond_distance
_geom_bond_site_symmetry_2
_geom_bond_publ_flag
S1 C18 1.763(3) . ?
S1 C1 1.778(2) . ?
N1 C1 1.318(3) . ?
N1 C5 1.345(3) . ?
O1 C21 1.368(3) . ?
O1 C24 1.423(4) . ?
C2 C3 1.400(3) . ?
C2 C1 1.407(3) . ?
C2 C25 1.436(3) . ?
C3 C4 1.391(3) . ?
C3 C12 1.485(3) . ?
N2 C25 1.139(3) . ?
C5 C4 1.388(3) . ?
C5 C6 1.483(3) . ?
C19 C20 1.378(3) . ?
C19 C18 1.383(3) . ?
C18 C23 1.378(4) . ?
C11 C6 1.384(3) . ?
C11 C10 1.388(4) . ?
C12 C17 1.386(3) . ?
C12 C13 1.383(3) . ?
C20 C21 1.382(4) . ?
C6 C7 1.393(4) . ?
C23 C22 1.378(4) . ?
C13 C14 1.386(4) . ?
C10 C9 1.374(4) . ?
C21 C22 1.373(4) . ?
C8 C9 1.367(5) . ?
C8 C7 1.384(4) . ?
C17 C16 1.385(4) . ?
C14 C15 1.360(4) . ?
C15 C16 1.368(5) . ?
